data_7035963
loop_
_publ_author_name
'Tahara, Keishiro'
'Akehi, Shogo'
'Akita, Tetsuhiro'
'Katao, Shohei'
'Kikuchi, Jun-Ichi'
'Tokunaga, Ken'

_publ_section_title
;
 Tuning of intramolecular charge transfer properties and charge
 distributions in ferrocene-appended catechol derivatives by chemical
 substitution.
;
_journal_issue 33
_journal_name_full 'Dalton transactions (Cambridge, England : 2003)'
_journal_page_first 14635
_journal_page_last 14645
_journal_paper_doi 10.1039/c5dt01998b
_journal_volume 44
_journal_year 2015
_chemical_formula_moiety 'C28 H26 Fe2 O2 +,  I3 -'
_chemical_formula_sum 'C28 H26 Fe2 I3 O2'
_chemical_formula_weight 886.92
_space_group_IT_number 14
_symmetry_cell_setting monoclinic
_symmetry_Int_Tables_number 14
_symmetry_space_group_name_Hall '-P 2yn'
_symmetry_space_group_name_H-M 'P 1 21/n 1'
_atom_sites_solution_hydrogens geom
_atom_sites_solution_primary direct
_atom_sites_solution_secondary difmap
_audit_update_record
;
2014-02-20 deposited with the CCDC.
2015-07-27 downloaded from the CCDC.
;
_cell_angle_alpha 90.0000
_cell_angle_beta 112.2398(7)
_cell_angle_gamma 90.0000
_cell_formula_units_Z 4
_cell_length_a 10.36558(19)
_cell_length_b 27.5580(5)
_cell_length_c 10.61742(19)
_cell_measurement_reflns_used 38376
_cell_measurement_temperature 123
_cell_measurement_theta_max 27.49
_cell_measurement_theta_min 3.04
_cell_volume 2807.29(9)
_computing_cell_refinement 'RAPID AUTO'
_computing_data_collection 'RAPID AUTO (Rigaku, ????)'
_computing_data_reduction 'RAPID AUTO'
_computing_molecular_graphics 'CrystalStructure 4.0'
_computing_publication_material 'CrystalStructure 4.0 (Rigaku, 2010)'
_computing_structure_refinement 'SHELXL97 (Sheldrick, 2008)'
_computing_structure_solution 'Il Milione (Burla, et al., 2007)'
_diffrn_ambient_temperature 123
_diffrn_detector_area_resol_mean 10.000
_diffrn_measured_fraction_theta_full 0.999
_diffrn_measured_fraction_theta_max 0.999
_diffrn_measurement_device_type 'Rigaku R-AXIS RAPID'
_diffrn_measurement_method \w
_diffrn_radiation_type 'Mo K\a'
_diffrn_radiation_wavelength 0.71075
_diffrn_reflns_av_R_equivalents 0.0320
_diffrn_reflns_limit_h_max 13
_diffrn_reflns_limit_h_min -13
_diffrn_reflns_limit_k_max 35
_diffrn_reflns_limit_k_min -35
_diffrn_reflns_limit_l_max 13
_diffrn_reflns_limit_l_min -13
_diffrn_reflns_number 48209
_diffrn_reflns_theta_full 27.49
_diffrn_reflns_theta_max 27.48
_diffrn_standards_number 0
_exptl_absorpt_coefficient_mu 4.357
_exptl_absorpt_correction_T_max 0.957
_exptl_absorpt_correction_T_min 0.805
_exptl_absorpt_correction_type multi-scan
_exptl_absorpt_process_details 'ABSCOR (Rigaku, 1995)'
_exptl_crystal_colour brown
_exptl_crystal_density_diffrn 2.098
_exptl_crystal_density_method 'not measured'
_exptl_crystal_description block
_exptl_crystal_F_000 1684.00
_exptl_crystal_size_max 0.070
_exptl_crystal_size_mid 0.040
_exptl_crystal_size_min 0.010
_refine_diff_density_max 0.750
_refine_diff_density_min -0.440
_refine_ls_extinction_method none
_refine_ls_goodness_of_fit_ref 1.094
_refine_ls_hydrogen_treatment constr
_refine_ls_number_parameters 390
_refine_ls_number_reflns 6433
_refine_ls_number_restraints 0
_refine_ls_R_factor_gt 0.0173
_refine_ls_shift/su_max 0.002
_refine_ls_structure_factor_coef Fsqd
_refine_ls_weighting_details 'w = 1/[\s^2^(Fo^2^)+(0.0175P)^2^+1.1631P] where P=(Fo^2^+2Fc^2^)/3'
_refine_ls_weighting_scheme calc
_refine_ls_wR_factor_ref 0.0389
_reflns_number_gt 5861
_reflns_number_total 6433
_reflns_threshold_expression F^2^>2.0\s(F^2^)
_cod_data_source_file c5dt01998b2.cif
_cod_data_source_block FcVFc_I3_2
_cod_depositor_comments 'Adding full bibliography for 7035963--7035965.cif.'
_cod_database_code 7035963

loop_
_symmetry_equiv_pos_site_id
_symmetry_equiv_pos_as_xyz
1 +X,+Y,+Z
2 1/2-X,1/2+Y,1/2-Z
3 -X,-Y,-Z
4 1/2+X,1/2-Y,1/2+Z

loop_
_atom_site_label
_atom_site_type_symbol
_atom_site_fract_x
_atom_site_fract_y
_atom_site_fract_z
_atom_site_U_iso_or_equiv
_atom_site_adp_type
_atom_site_occupancy
_atom_site_symmetry_multiplicity
_atom_site_calc_flag
_atom_site_refinement_flags
I1 I 0.825534(13) 0.016737(5) 0.374471(13) 0.02108(4) Uani 1.0 4 d .
I2 I 0.585150(13) 0.068565(4) 0.180333(13) 0.01756(4) Uani 1.0 4 d .
I3 I 0.352984(14) 0.123620(5) -0.008551(13) 0.02372(4) Uani 1.0 4 d .
Fe1 Fe 0.49316(3) 0.285404(9) 0.72033(3) 0.01224(6) Uani 1.0 4 d .
Fe2 Fe 0.70415(3) 0.054090(10) 0.78037(3) 0.01528(6) Uani 1.0 4 d .
O1 O 1.08108(13) 0.16948(5) 0.63590(14) 0.0188(3) Uani 1.0 4 d .
O2 O 1.06789(14) 0.25484(5) 0.72925(14) 0.0189(3) Uani 1.0 4 d .
C1 C 1.1098(2) 0.11983(7) 0.6183(2) 0.0189(4) Uani 1.0 4 d .
C2 C 0.96297(18) 0.17914(7) 0.65866(18) 0.0145(4) Uani 1.0 4 d .
C3 C 0.85582(19) 0.14685(7) 0.64059(18) 0.0144(4) Uani 1.0 4 d .
C4 C 0.73972(18) 0.15982(7) 0.67204(18) 0.0131(4) Uani 1.0 4 d .
C5 C 0.64105(19) 0.12134(6) 0.67190(18) 0.0134(4) Uani 1.0 4 d .
C6 C 0.57738(19) 0.11507(7) 0.76941(19) 0.0141(4) Uani 1.0 4 d .
C7 C 0.4976(2) 0.07182(7) 0.7383(2) 0.0179(4) Uani 1.0 4 d .
C8 C 0.5123(2) 0.05022(7) 0.6229(2) 0.0195(4) Uani 1.0 4 d .
C9 C 0.6020(2) 0.08030(7) 0.5833(2) 0.0171(4) Uani 1.0 4 d .
C10 C 0.9228(3) 0.05218(8) 0.8891(3) 0.0269(5) Uani 1.0 4 d .
C11 C 0.8547(3) 0.04741(8) 0.9808(3) 0.0237(5) Uani 1.0 4 d .
C12 C 0.7685(3) 0.00555(7) 0.9428(3) 0.0228(5) Uani 1.0 4 d .
C13 C 0.7841(3) -0.01518(8) 0.8272(3) 0.0258(5) Uani 1.0 4 d .
C14 C 0.8798(3) 0.01401(8) 0.7939(3) 0.0274(5) Uani 1.0 4 d .
C15 C 1.0862(3) 0.29563(7) 0.8170(3) 0.0234(5) Uani 1.0 4 d .
C16 C 0.95460(19) 0.22622(7) 0.70748(19) 0.0144(4) Uani 1.0 4 d .
C17 C 0.83642(19) 0.24024(7) 0.72954(18) 0.0147(4) Uani 1.0 4 d .
C18 C 0.72763(18) 0.20748(7) 0.71269(18) 0.0127(4) Uani 1.0 4 d .
C19 C 0.60610(18) 0.22217(6) 0.74493(18) 0.0125(4) Uani 1.0 4 d .
C20 C 0.46270(19) 0.21407(7) 0.6624(2) 0.0144(4) Uani 1.0 4 d .
C21 C 0.3810(2) 0.22652(7) 0.7392(2) 0.0172(4) Uani 1.0 4 d .
C22 C 0.4730(2) 0.24260(7) 0.8687(2) 0.0178(4) Uani 1.0 4 d .
C23 C 0.6117(2) 0.24048(7) 0.87335(19) 0.0151(4) Uani 1.0 4 d .
C24 C 0.5736(3) 0.33912(7) 0.6381(3) 0.0235(5) Uani 1.0 4 d .
C25 C 0.4355(3) 0.32803(7) 0.5502(2) 0.0221(5) Uani 1.0 4 d .
C26 C 0.3465(2) 0.33636(7) 0.6222(2) 0.0204(4) Uani 1.0 4 d .
C27 C 0.4307(2) 0.35265(7) 0.7550(2) 0.0204(4) Uani 1.0 4 d .
C28 C 0.5709(3) 0.35435(7) 0.7649(3) 0.0224(5) Uani 1.0 4 d .
H1A H 1.1081 0.1008 0.6955 0.0227 Uiso 1.0 4 calc R
H1B H 1.2021 0.1172 0.6133 0.0227 Uiso 1.0 4 calc R
H1C H 1.0390 0.1074 0.5339 0.0227 Uiso 1.0 4 calc R
H3 H 0.8602 0.1153 0.6063 0.0172 Uiso 1.0 4 calc R
H6 H 0.5870 0.1345 0.8377 0.0068 Uiso 1.0 4 calc R
H7 H 0.4497 0.0581 0.7880 0.0226 Uiso 1.0 4 calc R
H8 H 0.4707 0.0203 0.5824 0.0172 Uiso 1.0 4 calc R
H9 H 0.6273 0.0745 0.5111 0.0215 Uiso 1.0 4 calc R
H10 H 0.9801 0.0781 0.8851 0.0371 Uiso 1.0 4 calc R
H11 H 0.8601 0.0680 1.0486 0.0247 Uiso 1.0 4 calc R
H12 H 0.7116 -0.0051 0.9889 0.0280 Uiso 1.0 4 calc R
H13 H 0.7452 -0.0422 0.7834 0.0234 Uiso 1.0 4 calc R
H14 H 0.9075 0.0090 0.7196 0.0318 Uiso 1.0 4 calc R
H15A H 1.0805 0.2851 0.9029 0.0281 Uiso 1.0 4 calc R
H15B H 1.0130 0.3196 0.7732 0.0281 Uiso 1.0 4 calc R
H15C H 1.1777 0.3103 0.8353 0.0281 Uiso 1.0 4 calc R
H17 H 0.8290 0.2727 0.7566 0.0176 Uiso 1.0 4 calc R
H20 H 0.4299 0.2024 0.5737 0.0143 Uiso 1.0 4 calc R
H21 H 0.2872 0.2243 0.7118 0.0173 Uiso 1.0 4 calc R
H22 H 0.4493 0.2535 0.9380 0.0117 Uiso 1.0 4 calc R
H23 H 0.6914 0.2487 0.9475 0.0143 Uiso 1.0 4 calc R
H24 H 0.6554 0.3364 0.6202 0.0304 Uiso 1.0 4 calc R
H25 H 0.4077 0.3165 0.4603 0.0228 Uiso 1.0 4 calc R
H26 H 0.2475 0.3316 0.5863 0.0215 Uiso 1.0 4 calc R
H27 H 0.3987 0.3608 0.8279 0.0340 Uiso 1.0 4 calc R
H28 H 0.6487 0.3635 0.8411 0.0327 Uiso 1.0 4 calc R

loop_
_atom_site_aniso_label
_atom_site_aniso_U_11
_atom_site_aniso_U_22
_atom_site_aniso_U_33
_atom_site_aniso_U_12
_atom_site_aniso_U_13
_atom_site_aniso_U_23
I1 0.01620(7) 0.01879(7) 0.02720(8) 0.00057(5) 0.00702(5) -0.00139(5)
I2 0.01684(7) 0.01646(6) 0.02173(7) -0.00156(5) 0.00996(5) -0.00152(5)
I3 0.02417(7) 0.02724(8) 0.02251(7) 0.00643(5) 0.01197(6) 0.00481(5)
Fe1 0.01159(13) 0.01146(12) 0.01397(13) 0.00096(10) 0.00517(10) -0.00004(10)
Fe2 0.01577(14) 0.01150(13) 0.02153(14) 0.00011(10) 0.01040(11) 0.00020(10)
O1 0.0139(7) 0.0169(7) 0.0299(8) 0.0005(6) 0.0132(6) -0.0017(6)
O2 0.0134(7) 0.0165(7) 0.0285(8) -0.0048(6) 0.0100(6) -0.0046(6)
C1 0.0160(10) 0.0200(10) 0.0217(11) 0.0032(8) 0.0083(8) -0.0019(8)
C2 0.0110(9) 0.0180(10) 0.0157(9) 0.0016(7) 0.0063(7) 0.0024(8)
C3 0.0150(9) 0.0132(9) 0.0157(9) 0.0014(7) 0.0067(8) 0.0001(7)
C4 0.0112(9) 0.0156(9) 0.0121(9) -0.0008(7) 0.0041(7) 0.0012(7)
C5 0.0119(9) 0.0128(9) 0.0158(9) 0.0022(7) 0.0055(7) 0.0010(7)
C6 0.0127(9) 0.0132(9) 0.0174(10) 0.0009(7) 0.0068(8) -0.0023(8)
C7 0.0155(10) 0.0171(10) 0.0249(11) -0.0015(8) 0.0117(9) -0.0017(8)
C8 0.0166(10) 0.0176(10) 0.0251(11) -0.0050(8) 0.0089(8) -0.0064(8)
C9 0.0165(10) 0.0192(10) 0.0168(10) -0.0018(8) 0.0076(8) -0.0030(8)
C10 0.0163(11) 0.0243(12) 0.0374(13) 0.0026(9) 0.0072(9) 0.0114(10)
C11 0.0239(11) 0.0182(11) 0.0253(12) 0.0041(9) 0.0053(9) 0.0024(9)
C12 0.0258(11) 0.0176(10) 0.0278(12) 0.0029(9) 0.0132(10) 0.0063(9)
C13 0.0299(12) 0.0131(10) 0.0352(13) 0.0059(9) 0.0132(10) 0.0006(9)
C14 0.0265(12) 0.0302(12) 0.0297(12) 0.0140(9) 0.0154(10) 0.0089(10)
C15 0.0197(11) 0.0195(10) 0.0308(12) -0.0081(8) 0.0091(9) -0.0078(9)
C16 0.0116(9) 0.0153(9) 0.0162(9) -0.0024(7) 0.0050(8) 0.0022(7)
C17 0.0145(9) 0.0123(9) 0.0170(10) 0.0012(7) 0.0057(8) 0.0007(7)
C18 0.0114(9) 0.0140(9) 0.0126(9) 0.0010(7) 0.0043(7) 0.0019(7)
C19 0.0118(9) 0.0107(9) 0.0159(9) -0.0002(7) 0.0062(7) 0.0013(7)
C20 0.0132(9) 0.0119(9) 0.0175(10) -0.0003(7) 0.0051(8) -0.0008(8)
C21 0.0129(10) 0.0148(10) 0.0262(11) 0.0001(8) 0.0101(8) 0.0020(8)
C22 0.0198(10) 0.0184(10) 0.0198(10) 0.0047(8) 0.0125(9) 0.0033(8)
C23 0.0159(10) 0.0143(9) 0.0140(10) 0.0020(8) 0.0046(8) 0.0016(7)
C24 0.0268(12) 0.0169(10) 0.0325(12) 0.0017(9) 0.0177(10) 0.0071(9)
C25 0.0315(12) 0.0160(10) 0.0171(10) 0.0042(9) 0.0074(9) 0.0038(8)
C26 0.0192(11) 0.0133(10) 0.0237(11) 0.0047(8) 0.0026(8) 0.0010(8)
C27 0.0222(11) 0.0134(10) 0.0248(11) 0.0022(8) 0.0079(9) -0.0036(8)
C28 0.0216(11) 0.0144(10) 0.0269(11) -0.0035(8) 0.0044(9) -0.0023(9)

loop_
_atom_type_symbol
_atom_type_description
_atom_type_scat_dispersion_real
_atom_type_scat_dispersion_imag
_atom_type_scat_source
C C 0.0033 0.0016
;
International Tables for Crystallography
(1992, Vol. C, Tables 4.2.6.8 and 6.1.1.4)
;
H H 0.0000 0.0000
;
International Tables for Crystallography
(1992, Vol. C, Table 6.1.1.4)
;
Fe Fe 0.3463 0.8444
;
International Tables for Crystallography
(1992, Vol. C, Tables 4.2.6.8 and 6.1.1.4)
;
I I -0.4742 1.8119
;
International Tables for Crystallography
(1992, Vol. C, Tables 4.2.6.8 and 6.1.1.4)
;
O O 0.0106 0.0060
;
International Tables for Crystallography
(1992, Vol. C, Tables 4.2.6.8 and 6.1.1.4)
;

loop_
_geom_angle_atom_site_label_1
_geom_angle_atom_site_label_2
_geom_angle_atom_site_label_3
_geom_angle
_geom_angle_publ_flag
I1 I2 I3 177.676(6) yes
C19 Fe1 C20 40.70(7) yes
C19 Fe1 C21 68.54(8) yes
C19 Fe1 C22 68.44(9) yes
C19 Fe1 C23 40.93(8) yes
C19 Fe1 C24 111.21(9) yes
C19 Fe1 C25 124.03(9) yes
C19 Fe1 C26 157.52(8) yes
C19 Fe1 C27 161.55(7) yes
C19 Fe1 C28 126.90(8) yes
C20 Fe1 C21 40.62(10) yes
C20 Fe1 C22 68.16(9) yes
C20 Fe1 C23 68.60(8) yes
C20 Fe1 C24 127.35(10) yes
C20 Fe1 C25 108.99(8) yes
C20 Fe1 C26 120.42(7) yes
C20 Fe1 C27 154.39(9) yes
C20 Fe1 C28 164.18(10) yes
C21 Fe1 C22 40.49(8) yes
C21 Fe1 C23 68.59(8) yes
C21 Fe1 C24 161.95(8) yes
C21 Fe1 C25 123.65(8) yes
C21 Fe1 C26 104.71(8) yes
C21 Fe1 C27 118.06(10) yes
C21 Fe1 C28 154.16(11) yes
C22 Fe1 C23 40.72(9) yes
C22 Fe1 C24 157.41(8) yes
C22 Fe1 C25 158.85(9) yes
C22 Fe1 C26 121.15(10) yes
C22 Fe1 C27 104.66(10) yes
C22 Fe1 C28 120.27(9) yes
C23 Fe1 C24 123.90(9) yes
C23 Fe1 C25 159.63(10) yes
C23 Fe1 C26 158.48(10) yes
C23 Fe1 C27 122.88(9) yes
C23 Fe1 C28 108.24(8) yes
C24 Fe1 C25 40.42(8) yes
C24 Fe1 C26 68.30(9) yes
C24 Fe1 C27 68.23(10) yes
C24 Fe1 C28 40.56(10) yes
C25 Fe1 C26 40.74(11) yes
C25 Fe1 C27 68.39(9) yes
C25 Fe1 C28 68.23(8) yes
C26 Fe1 C27 40.74(8) yes
C26 Fe1 C28 68.40(8) yes
C27 Fe1 C28 40.57(10) yes
C5 Fe2 C6 39.33(9) yes
C5 Fe2 C7 66.51(8) yes
C5 Fe2 C8 66.75(7) yes
C5 Fe2 C9 39.40(7) yes
C5 Fe2 C10 111.05(8) yes
C5 Fe2 C11 124.93(8) yes
C5 Fe2 C12 159.18(9) yes
C5 Fe2 C13 159.89(10) yes
C5 Fe2 C14 125.00(10) yes
C6 Fe2 C7 39.58(8) yes
C6 Fe2 C8 66.84(8) yes
C6 Fe2 C9 66.38(8) yes
C6 Fe2 C10 124.42(8) yes
C6 Fe2 C11 109.36(9) yes
C6 Fe2 C12 123.70(10) yes
C6 Fe2 C13 159.15(11) yes
C6 Fe2 C14 159.11(9) yes
C7 Fe2 C8 40.24(9) yes
C7 Fe2 C9 67.14(9) yes
C7 Fe2 C10 158.03(10) yes
C7 Fe2 C11 123.02(10) yes
C7 Fe2 C12 108.08(10) yes
C7 Fe2 C13 123.87(9) yes
C7 Fe2 C14 160.44(8) yes
C8 Fe2 C9 40.15(9) yes
C8 Fe2 C10 161.00(11) yes
C8 Fe2 C11 158.26(10) yes
C8 Fe2 C12 123.16(9) yes
C8 Fe2 C13 108.89(8) yes
C8 Fe2 C14 125.25(9) yes
C9 Fe2 C10 125.99(10) yes
C9 Fe2 C11 160.08(9) yes
C9 Fe2 C12 159.34(8) yes
C9 Fe2 C13 124.55(9) yes
C9 Fe2 C14 110.52(10) yes
C10 Fe2 C11 38.83(11) yes
C10 Fe2 C12 65.91(10) yes
C10 Fe2 C13 66.23(9) yes
C10 Fe2 C14 39.14(9) yes
C11 Fe2 C12 39.54(9) yes
C11 Fe2 C13 66.53(9) yes
C11 Fe2 C14 66.00(10) yes
C12 Fe2 C13 39.97(10) yes
C12 Fe2 C14 66.80(11) yes
C13 Fe2 C14 40.04(11) yes
C1 O1 C2 117.20(16) yes
C15 O2 C16 117.45(19) yes
O1 C2 C3 125.49(18) yes
O1 C2 C16 115.43(17) yes
C3 C2 C16 119.1(2) yes
C2 C3 C4 121.18(19) yes
C3 C4 C5 118.13(18) yes
C3 C4 C18 119.56(18) yes
C5 C4 C18 122.11(19) yes
Fe2 C5 C4 123.36(12) yes
Fe2 C5 C6 68.83(11) yes
Fe2 C5 C9 67.86(10) yes
C4 C5 C6 126.54(17) yes
C4 C5 C9 126.5(2) yes
C6 C5 C9 106.70(17) yes
Fe2 C6 C5 71.84(11) yes
Fe2 C6 C7 68.84(12) yes
C5 C6 C7 108.72(18) yes
Fe2 C7 C6 71.58(12) yes
Fe2 C7 C8 69.41(12) yes
C6 C7 C8 108.0(2) yes
Fe2 C8 C7 70.35(11) yes
Fe2 C8 C9 70.82(10) yes
C7 C8 C9 107.81(17) yes
Fe2 C9 C5 72.74(11) yes
Fe2 C9 C8 69.03(11) yes
C5 C9 C8 108.7(2) yes
Fe2 C10 C11 70.50(12) yes
Fe2 C10 C14 69.21(13) yes
C11 C10 C14 108.7(2) yes
Fe2 C11 C10 70.66(12) yes
Fe2 C11 C12 68.91(11) yes
C10 C11 C12 107.8(2) yes
Fe2 C12 C11 71.55(12) yes
Fe2 C12 C13 69.36(13) yes
C11 C12 C13 107.9(3) yes
Fe2 C13 C12 70.67(13) yes
Fe2 C13 C14 70.82(13) yes
C12 C13 C14 107.9(2) yes
Fe2 C14 C10 71.65(14) yes
Fe2 C14 C13 69.13(15) yes
C10 C14 C13 107.7(3) yes
O2 C16 C2 115.23(19) yes
O2 C16 C17 124.83(18) yes
C2 C16 C17 119.94(18) yes
C16 C17 C18 121.23(19) yes
C4 C18 C17 118.74(19) yes
C4 C18 C19 120.65(17) yes
C17 C18 C19 120.51(18) yes
Fe1 C19 C18 133.95(14) yes
Fe1 C19 C20 69.21(11) yes
Fe1 C19 C23 68.86(11) yes
C18 C19 C20 126.42(17) yes
C18 C19 C23 125.74(15) yes
C20 C19 C23 107.24(19) yes
Fe1 C20 C19 70.09(10) yes
Fe1 C20 C21 69.74(12) yes
C19 C20 C21 108.52(17) yes
Fe1 C21 C20 69.64(12) yes
Fe1 C21 C22 69.42(12) yes
C20 C21 C22 107.69(18) yes
Fe1 C22 C21 70.08(13) yes
Fe1 C22 C23 69.68(13) yes
C21 C22 C23 108.8(2) yes
Fe1 C23 C19 70.21(10) yes
Fe1 C23 C22 69.60(11) yes
C19 C23 C22 107.78(15) yes
Fe1 C24 C25 69.66(13) yes
Fe1 C24 C28 69.69(14) yes
C25 C24 C28 108.2(3) yes
Fe1 C25 C24 69.92(12) yes
Fe1 C25 C26 69.50(12) yes
C24 C25 C26 108.06(19) yes
Fe1 C26 C25 69.76(12) yes
Fe1 C26 C27 69.63(11) yes
C25 C26 C27 107.73(19) yes
Fe1 C27 C26 69.63(12) yes
Fe1 C27 C28 69.94(12) yes
C26 C27 C28 108.1(3) yes
Fe1 C28 C24 69.75(12) yes
Fe1 C28 C27 69.49(12) yes
C24 C28 C27 107.90(18) yes
O1 C1 H1A 109.474 no
O1 C1 H1B 109.485 no
O1 C1 H1C 109.478 no
H1A C1 H1B 109.464 no
H1A C1 H1C 109.462 no
H1B C1 H1C 109.465 no
C2 C3 H3 119.400 no
C4 C3 H3 119.417 no
Fe2 C6 H6 124.639 no
C5 C6 H6 125.786 no
C7 C6 H6 125.486 no
Fe2 C7 H7 120.747 no
C6 C7 H7 126.912 no
C8 C7 H7 124.865 no
Fe2 C8 H8 122.846 no
C7 C8 H8 124.933 no
C9 C8 H8 127.224 no
Fe2 C9 H9 125.722 no
C5 C9 H9 126.267 no
C8 C9 H9 125.007 no
Fe2 C10 H10 121.346 no
C11 C10 H10 126.383 no
C14 C10 H10 124.585 no
Fe2 C11 H11 123.162 no
C10 C11 H11 126.679 no
C12 C11 H11 125.433 no
Fe2 C12 H12 124.180 no
C11 C12 H12 123.605 no
C13 C12 H12 128.514 no
Fe2 C13 H13 125.901 no
C12 C13 H13 127.718 no
C14 C13 H13 124.362 no
Fe2 C14 H14 123.487 no
C10 C14 H14 126.449 no
C13 C14 H14 125.819 no
O2 C15 H15A 109.472 no
O2 C15 H15B 109.474 no
O2 C15 H15C 109.476 no
H15A C15 H15B 109.466 no
H15A C15 H15C 109.466 no
H15B C15 H15C 109.473 no
C16 C17 H17 119.381 no
C18 C17 H17 119.394 no
Fe1 C20 H20 126.379 no
C19 C20 H20 124.916 no
C21 C20 H20 126.565 no
Fe1 C21 H21 127.013 no
C20 C21 H21 126.887 no
C22 C21 H21 125.415 no
Fe1 C22 H22 124.819 no
C21 C22 H22 126.843 no
C23 C22 H22 124.366 no
Fe1 C23 H23 126.990 no
C19 C23 H23 126.492 no
C22 C23 H23 125.708 no
Fe1 C24 H24 124.898 no
C25 C24 H24 127.853 no
C28 C24 H24 123.937 no
Fe1 C25 H25 125.246 no
C24 C25 H25 125.983 no
C26 C25 H25 125.944 no
Fe1 C26 H26 125.963 no
C25 C26 H26 125.393 no
C27 C26 H26 126.873 no
Fe1 C27 H27 125.269 no
C26 C27 H27 126.440 no
C28 C27 H27 125.432 no
Fe1 C28 H28 125.888 no
C24 C28 H28 125.438 no
C27 C28 H28 126.661 no

loop_
_geom_bond_atom_site_label_1
_geom_bond_atom_site_label_2
_geom_bond_distance
_geom_bond_publ_flag
I1 I2 2.93420(17) yes
I2 I3 2.90894(17) yes
Fe1 C19 2.0601(18) yes
Fe1 C20 2.048(2) yes
Fe1 C21 2.050(2) yes
Fe1 C22 2.041(3) yes
Fe1 C23 2.0422(18) yes
Fe1 C24 2.049(3) yes
Fe1 C25 2.046(2) yes
Fe1 C26 2.0421(19) yes
Fe1 C27 2.042(2) yes
Fe1 C28 2.048(2) yes
Fe2 C5 2.1491(17) yes
Fe2 C6 2.109(2) yes
Fe2 C7 2.073(2) yes
Fe2 C8 2.0607(17) yes
Fe2 C9 2.0845(19) yes
Fe2 C10 2.120(2) yes
Fe2 C11 2.1177(19) yes
Fe2 C12 2.083(2) yes
Fe2 C13 2.066(3) yes
Fe2 C14 2.088(3) yes
O1 C1 1.428(3) yes
O1 C2 1.361(3) yes
O2 C15 1.426(3) yes
O2 C16 1.360(3) yes
C2 C3 1.379(3) yes
C2 C16 1.412(3) yes
C3 C4 1.411(3) yes
C4 C5 1.473(3) yes
C4 C18 1.403(3) yes
C5 C6 1.433(4) yes
C5 C9 1.428(3) yes
C6 C7 1.417(3) yes
C7 C8 1.422(4) yes
C8 C9 1.423(4) yes
C10 C11 1.409(4) yes
C10 C14 1.410(4) yes
C11 C12 1.421(3) yes
C12 C13 1.418(4) yes
C13 C14 1.422(4) yes
C16 C17 1.386(3) yes
C17 C18 1.402(3) yes
C18 C19 1.481(3) yes
C19 C20 1.429(3) yes
C19 C23 1.434(3) yes
C20 C21 1.422(4) yes
C21 C22 1.416(3) yes
C22 C23 1.421(3) yes
C24 C25 1.415(3) yes
C24 C28 1.420(4) yes
C25 C26 1.423(4) yes
C26 C27 1.422(3) yes
C27 C28 1.418(4) yes
C1 H1A 0.980 no
C1 H1B 0.980 no
C1 H1C 0.980 no
C3 H3 0.950 no
C6 H6 0.877 no
C7 H7 0.931 no
C8 H8 0.954 no
C9 H9 0.913 no
C10 H10 0.940 no
C11 H11 0.902 no
C12 H12 0.944 no
C13 H13 0.889 no
C14 H14 0.946 no
C15 H15A 0.980 no
C15 H15B 0.980 no
C15 H15C 0.980 no
C17 H17 0.950 no
C20 H20 0.930 no
C21 H21 0.906 no
C22 H22 0.911 no
C23 H23 0.928 no
C24 H24 0.940 no
C25 H25 0.941 no
C26 H26 0.959 no
C27 H27 0.977 no
C28 H28 0.936 no

loop_
_geom_contact_atom_site_label_1
_geom_contact_atom_site_label_2
_geom_contact_distance
_geom_contact_publ_flag
_geom_contact_site_symmetry_2
O1 O2 2.576(2) no .
C1 C3 2.831(3) no .
C2 C18 2.819(3) no .
C3 C9 3.073(3) no .
C3 C10 3.587(3) no .
C3 C17 2.775(3) no .
C4 C16 2.796(3) no .
C4 C20 3.204(3) no .
C5 C19 2.944(3) no .
C5 C20 3.133(3) no .
C6 C18 3.160(3) no .
C6 C19 2.988(3) no .
C6 C20 3.021(3) no .
C15 C17 2.842(3) no .
C17 C23 3.233(4) no .
O1 C21 3.280(3) no 1_655
O1 C22 3.573(3) no 4_554
O2 C21 3.301(3) no 1_655
O2 C22 3.574(3) no 4_554
C10 C11 3.514(3) no 3_757
C10 C12 3.411(3) no 3_757
C10 C13 3.523(3) no 3_757
C11 C10 3.514(3) no 3_757
C11 C14 3.343(3) no 3_757
C11 C25 3.544(3) no 4_555
C11 C26 3.552(3) no 4_555
C12 C10 3.411(3) no 3_757
C13 C10 3.523(3) no 3_757
C14 C11 3.343(3) no 3_757
C18 C25 3.549(3) no 4_555
C21 O1 3.280(3) no 1_455
C21 O2 3.301(3) no 1_455
C22 O1 3.573(3) no 4_455
C22 O2 3.574(3) no 4_455
C23 C26 3.538(3) no 4_555
C25 C11 3.544(3) no 4_454
C25 C18 3.549(3) no 4_454
C26 C11 3.552(3) no 4_454
C26 C23 3.538(3) no 4_454
Fe1 H17 3.3730 no .
Fe2 H3 3.3377 no .
O1 H3 2.6503 no .
O2 H17 2.6457 no .
C1 H3 2.5449 no .
C2 H1A 2.5758 no .
C2 H1B 3.1920 no .
C2 H1C 2.6598 no .
C2 H17 3.2775 no .
C3 H1A 2.7631 no .
C3 H1C 2.7749 no .
C3 H9 3.0016 no .
C3 H10 3.0755 no .
C4 H6 2.8627 no .
C4 H9 2.8805 no .
C4 H10 3.4834 no .
C4 H17 3.2713 no .
C4 H20 3.1999 no .
C5 H3 2.6212 no .
C5 H7 3.2165 no .
C5 H8 3.2410 no .
C5 H10 3.5883 no .
C5 H20 3.0225 no .
C6 H8 3.2131 no .
C6 H9 3.1801 no .
C6 H11 3.5330 no .
C6 H20 3.1683 no .
C7 H9 3.1763 no .
C7 H12 3.4673 no .
C8 H6 3.1406 no .
C8 H13 3.4795 no .
C9 H3 2.7675 no .
C9 H6 3.1423 no .
C9 H7 3.1923 no .
C9 H14 3.5374 no .
C10 H1A 3.5624 no .
C10 H3 3.3147 no .
C10 H12 3.1877 no .
C10 H13 3.1382 no .
C11 H6 3.5471 no .
C11 H13 3.1585 no .
C11 H14 3.2034 no .
C12 H7 3.4065 no .
C12 H10 3.1942 no .
C12 H14 3.2077 no .
C13 H8 3.4455 no .
C13 H10 3.1883 no .
C13 H11 3.1625 no .
C14 H3 3.3899 no .
C14 H9 3.5631 no .
C14 H11 3.1613 no .
C14 H12 3.2156 no .
C15 H17 2.5738 no .
C16 H3 3.2645 no .
C16 H15A 2.5662 no .
C16 H15B 2.6749 no .
C16 H15C 3.1904 no .
C17 H15A 2.7905 no .
C17 H15B 2.7758 no .
C17 H23 3.2101 no .
C17 H24 3.2002 no .
C18 H3 3.2849 no .
C18 H6 3.0652 no .
C18 H20 2.8766 no .
C18 H23 2.8907 no .
C19 H6 2.6442 no .
C19 H17 2.6596 no .
C19 H21 3.1902 no .
C19 H22 3.1802 no .
C19 H24 3.5262 no .
C20 H6 2.8487 no .
C20 H22 3.1740 no .
C20 H23 3.2035 no .
C20 H25 3.4605 no .
C21 H6 3.2234 no .
C21 H23 3.1985 no .
C21 H26 3.3523 no .
C22 H6 3.2664 no .
C22 H20 3.1911 no .
C22 H27 3.3371 no .
C23 H6 2.9432 no .
C23 H17 3.0845 no .
C23 H20 3.2000 no .
C23 H21 3.1760 no .
C23 H28 3.4449 no .
C24 H17 3.0704 no .
C24 H26 3.2194 no .
C24 H27 3.2355 no .
C25 H20 3.4743 no .
C25 H27 3.2423 no .
C25 H28 3.1963 no .
C26 H21 3.3558 no .
C26 H24 3.2100 no .
C26 H28 3.2043 no .
C27 H22 3.3158 no .
C27 H24 3.1935 no .
C27 H25 3.2056 no .
C28 H17 3.5233 no .
C28 H23 3.4593 no .
C28 H25 3.2039 no .
C28 H26 3.2274 no .
H1A H3 2.4114 no .
H1A H10 2.8670 no .
H1A H14 3.3442 no .
H1B H3 3.5163 no .
H1C H3 2.2702 no .
H3 H9 2.5036 no .
H3 H10 2.9277 no .
H3 H14 3.1341 no .
H6 H7 2.4850 no .
H6 H11 3.4045 no .
H6 H20 3.2481 no .
H6 H23 3.3872 no .
H7 H8 2.5008 no .
H7 H12 3.2507 no .
H8 H9 2.5240 no .
H8 H13 3.3193 no .
H9 H14 3.4244 no .
H10 H11 2.5053 no .
H10 H14 2.5055 no .
H11 H12 2.4672 no .
H12 H13 2.5501 no .
H13 H14 2.4783 no .
H15A H17 2.5017 no .
H15B H17 2.2555 no .
H15B H24 3.4695 no .
H15C H17 3.5423 no .
H17 H23 2.9617 no .
H17 H24 2.5393 no .
H17 H28 3.4411 no .
H20 H21 2.5200 no .
H20 H25 3.3453 no .
H21 H22 2.4868 no .
H21 H26 3.2055 no .
H22 H23 2.4766 no .
H22 H27 3.1495 no .
H23 H28 3.3340 no .
H24 H25 2.5443 no .
H24 H28 2.4873 no .
H25 H26 2.5308 no .
H26 H27 2.5771 no .
H27 H28 2.5433 no .
I1 H1A 3.4494 no 3_756
I1 H1C 3.3423 no .
I1 H3 3.5916 no .
I1 H7 3.4113 no 3_656
I1 H8 3.4272 no 3_656
I1 H9 3.3343 no .
I1 H14 3.4405 no .
I1 H14 3.3542 no 3_756
I1 H27 3.5348 no 4_554
I2 H7 3.5373 no 3_656
I2 H9 3.3749 no .
I2 H12 3.4616 no 1_554
I2 H12 3.4015 no 3_656
I2 H15B 3.4044 no 4_454
I2 H26 3.5587 no 4_554
I2 H27 3.5993 no 4_554
I3 H1A 3.2674 no 1_454
I3 H6 3.4109 no 1_554
I3 H7 3.2519 no 1_554
I3 H12 3.3572 no 3_656
I3 H15B 3.2241 no 4_454
I3 H24 3.0657 no 4_454
Fe1 H23 3.4927 no 4_454
O1 H21 2.4885 no 1_655
O1 H22 2.9347 no 4_554
O1 H23 3.4821 no 4_554
O1 H27 3.2064 no 4_554
O1 H28 3.5750 no 4_554
O2 H21 2.4952 no 1_655
O2 H22 2.8718 no 4_554
O2 H26 3.5189 no 1_655
C1 H21 3.3577 no 1_655
C1 H27 3.0772 no 4_554
C1 H28 3.1518 no 4_554
C2 H15C 3.5963 no 4_454
C2 H21 3.4241 no 1_655
C2 H22 2.9499 no 4_554
C2 H25 3.4624 no 4_555
C2 H27 3.4948 no 4_554
C3 H15A 3.5477 no 4_454
C3 H15C 3.2837 no 4_454
C3 H25 3.3835 no 4_555
C3 H27 3.5182 no 4_554
C4 H15A 3.1032 no 4_454
C4 H15C 3.4837 no 4_454
C4 H25 2.9648 no 4_555
C6 H26 3.4782 no 4_555
C7 H1B 3.1040 no 1_455
C8 H8 2.9746 no 3_656
C9 H8 3.2162 no 3_656
C11 H14 3.5604 no 3_757
C12 H10 3.4405 no 3_757
C13 H10 3.5575 no 3_757
C14 H11 3.4294 no 3_757
C15 H21 3.3483 no 1_655
C15 H26 3.5885 no 1_655
C16 H21 3.4304 no 1_655
C16 H22 2.8949 no 4_554
C16 H25 3.1332 no 4_555
C17 H15A 3.5481 no 4_454
C17 H25 2.7615 no 4_555
C18 H15A 3.0646 no 4_454
C18 H25 2.6681 no 4_555
C19 H15A 3.5454 no 4_454
C19 H25 3.2755 no 4_555
C20 H15A 3.4099 no 4_454
C20 H23 3.0513 no 4_454
C21 H1B 3.5245 no 1_455
C21 H15C 3.5268 no 1_455
C21 H23 3.0516 no 4_454
C22 H15C 3.4863 no 1_455
C22 H26 3.5553 no 4_555
C23 H20 3.5462 no 4_555
C23 H21 3.4953 no 4_555
C23 H25 3.2547 no 4_555
C23 H26 2.9382 no 4_555
C24 H10 3.3753 no 4_454
C24 H11 3.2800 no 4_454
C25 H10 3.2547 no 4_454
C25 H11 2.9682 no 4_454
C25 H23 3.1582 no 4_454
C26 H6 3.2944 no 4_454
C26 H11 2.7674 no 4_454
C26 H15C 3.4196 no 1_455
C26 H23 3.0429 no 4_454
C27 H1C 2.9534 no 4_455
C27 H11 2.9840 no 4_454
C27 H15C 3.2649 no 1_455
C28 H1B 3.5129 no 4_455
C28 H1C 3.1767 no 4_455
C28 H11 3.2905 no 4_454
C28 H13 3.5729 no 2_656
H1A I1 3.4494 no 3_756
H1A I3 3.2674 no 1_656
H1A H7 3.5009 no 1_655
H1B C7 3.1040 no 1_655
H1B C21 3.5245 no 1_655
H1B C28 3.5129 no 4_554
H1B H7 3.0135 no 1_655
H1B H20 3.4659 no 1_655
H1B H21 3.1438 no 1_655
H1B H27 3.4961 no 4_554
H1B H28 2.7806 no 4_554
H1C I1 3.3423 no .
H1C C27 2.9534 no 4_554
H1C C28 3.1767 no 4_554
H1C H27 2.2929 no 4_554
H1C H28 2.8084 no 4_554
H3 I1 3.5916 no .
H3 H15C 3.4564 no 4_454
H3 H27 3.1973 no 4_554
H6 I3 3.4109 no 1_556
H6 C26 3.2944 no 4_555
H6 H25 3.3604 no 4_555
H6 H26 2.6986 no 4_555
H7 I1 3.4113 no 3_656
H7 I2 3.5373 no 3_656
H7 I3 3.2519 no 1_556
H7 H1A 3.5009 no 1_455
H7 H1B 3.0135 no 1_455
H8 I1 3.4272 no 3_656
H8 C8 2.9746 no 3_656
H8 C9 3.2162 no 3_656
H8 H8 2.3424 no 3_656
H8 H9 2.8426 no 3_656
H9 I1 3.3343 no .
H9 I2 3.3749 no .
H9 H8 2.8426 no 3_656
H10 C12 3.4405 no 3_757
H10 C13 3.5575 no 3_757
H10 C24 3.3753 no 4_555
H10 C25 3.2547 no 4_555
H10 H12 3.5792 no 3_757
H10 H24 3.4139 no 4_555
H10 H25 3.1765 no 4_555
H11 C14 3.4294 no 3_757
H11 C24 3.2800 no 4_555
H11 C25 2.9682 no 4_555
H11 C26 2.7674 no 4_555
H11 C27 2.9840 no 4_555
H11 C28 3.2905 no 4_555
H11 H14 3.4463 no 3_757
H11 H25 3.4056 no 4_555
H11 H26 3.0866 no 4_555
H11 H27 3.4505 no 4_555
H12 I2 3.4616 no 1_556
H12 I2 3.4015 no 3_656
H12 I3 3.3572 no 3_656
H12 H10 3.5792 no 3_757
H13 C28 3.5729 no 2_646
H13 H24 3.5364 no 2_646
H13 H28 3.2870 no 2_646
H14 I1 3.4405 no .
H14 I1 3.3542 no 3_756
H14 C11 3.5604 no 3_757
H14 H11 3.4463 no 3_757
H15A C3 3.5477 no 4_555
H15A C4 3.1032 no 4_555
H15A C17 3.5481 no 4_555
H15A C18 3.0646 no 4_555
H15A C19 3.5454 no 4_555
H15A C20 3.4099 no 4_555
H15A H20 2.8260 no 4_555
H15A H25 3.4987 no 4_555
H15B I2 3.4044 no 4_555
H15B I3 3.2241 no 4_555
H15C C2 3.5963 no 4_555
H15C C3 3.2837 no 4_555
H15C C4 3.4837 no 4_555
H15C C21 3.5268 no 1_655
H15C C22 3.4863 no 1_655
H15C C26 3.4196 no 1_655
H15C C27 3.2649 no 1_655
H15C H3 3.4564 no 4_555
H15C H21 3.1218 no 1_655
H15C H22 3.0399 no 1_655
H15C H26 3.0503 no 1_655
H15C H27 2.7072 no 1_655
H17 H20 3.1997 no 4_555
H17 H25 3.1700 no 4_555
H20 C23 3.5462 no 4_454
H20 H1B 3.4659 no 1_455
H20 H15A 2.8260 no 4_454
H20 H17 3.1997 no 4_454
H20 H23 2.6871 no 4_454
H20 H28 3.5275 no 4_454
H21 O1 2.4885 no 1_455
H21 O2 2.4952 no 1_455
H21 C1 3.3577 no 1_455
H21 C2 3.4241 no 1_455
H21 C15 3.3483 no 1_455
H21 C16 3.4304 no 1_455
H21 C23 3.4953 no 4_454
H21 H1B 3.1438 no 1_455
H21 H15C 3.1218 no 1_455
H21 H23 2.7030 no 4_454
H22 O1 2.9347 no 4_455
H22 O2 2.8718 no 4_455
H22 C2 2.9499 no 4_455
H22 C16 2.8949 no 4_455
H22 H15C 3.0399 no 1_455
H23 Fe1 3.4927 no 4_555
H23 O1 3.4821 no 4_455
H23 C20 3.0513 no 4_555
H23 C21 3.0516 no 4_555
H23 C25 3.1582 no 4_555
H23 C26 3.0429 no 4_555
H23 H20 2.6871 no 4_555
H23 H21 2.7030 no 4_555
H23 H25 2.8365 no 4_555
H23 H26 2.5997 no 4_555
H24 I3 3.0657 no 4_555
H24 H10 3.4139 no 4_454
H24 H13 3.5364 no 2_656
H25 C2 3.4624 no 4_454
H25 C3 3.3835 no 4_454
H25 C4 2.9648 no 4_454
H25 C16 3.1332 no 4_454
H25 C17 2.7615 no 4_454
H25 C18 2.6681 no 4_454
H25 C19 3.2755 no 4_454
H25 C23 3.2547 no 4_454
H25 H6 3.3604 no 4_454
H25 H10 3.1765 no 4_454
H25 H11 3.4056 no 4_454
H25 H15A 3.4987 no 4_454
H25 H17 3.1700 no 4_454
H25 H23 2.8365 no 4_454
H26 I2 3.5587 no 4_455
H26 O2 3.5189 no 1_455
H26 C6 3.4782 no 4_454
H26 C15 3.5885 no 1_455
H26 C22 3.5553 no 4_454
H26 C23 2.9382 no 4_454
H26 H6 2.6986 no 4_454
H26 H11 3.0866 no 4_454
H26 H15C 3.0503 no 1_455
H26 H23 2.5997 no 4_454
H27 I1 3.5348 no 4_455
H27 I2 3.5993 no 4_455
H27 O1 3.2064 no 4_455
H27 C1 3.0772 no 4_455
H27 C2 3.4948 no 4_455
H27 C3 3.5182 no 4_455
H27 H1B 3.4961 no 4_455
H27 H1C 2.2929 no 4_455
H27 H3 3.1973 no 4_455
H27 H11 3.4505 no 4_454
H27 H15C 2.7072 no 1_455
H28 O1 3.5750 no 4_455
H28 C1 3.1518 no 4_455
H28 H1B 2.7806 no 4_455
H28 H1C 2.8084 no 4_455
H28 H13 3.2870 no 2_656
H28 H20 3.5275 no 4_555

loop_
_geom_torsion_atom_site_label_1
_geom_torsion_atom_site_label_2
_geom_torsion_atom_site_label_3
_geom_torsion_atom_site_label_4
_geom_torsion
_geom_torsion_publ_flag
C19 Fe1 C20 C19 0.00(9) no
C19 Fe1 C20 C21 119.58(15) no
C20 Fe1 C19 C18 121.1(2) no
C20 Fe1 C19 C20 0.00(10) no
C20 Fe1 C19 C23 -119.12(16) no
C19 Fe1 C21 C20 -37.54(7) no
C19 Fe1 C21 C22 81.51(9) no
C21 Fe1 C19 C18 158.54(16) no
C21 Fe1 C19 C20 37.47(8) no
C21 Fe1 C19 C23 -81.65(9) no
C19 Fe1 C22 C21 -81.77(9) no
C19 Fe1 C22 C23 38.17(7) no
C22 Fe1 C19 C18 -157.78(15) no
C22 Fe1 C19 C20 81.14(9) no
C22 Fe1 C19 C23 -37.97(8) no
C19 Fe1 C23 C19 0.00(8) no
C19 Fe1 C23 C22 -118.69(13) no
C23 Fe1 C19 C18 -119.81(18) no
C23 Fe1 C19 C20 119.12(15) no
C23 Fe1 C19 C23 0.00(9) no
C19 Fe1 C24 C25 118.04(9) no
C19 Fe1 C24 C28 -122.48(8) no
C24 Fe1 C19 C18 -2.06(16) no
C24 Fe1 C19 C20 -123.14(9) no
C24 Fe1 C19 C23 117.74(9) no
C19 Fe1 C25 C24 -83.14(10) no
C19 Fe1 C25 C26 157.58(7) no
C25 Fe1 C19 C18 41.61(17) no
C25 Fe1 C19 C20 -79.46(12) no
C25 Fe1 C19 C23 161.42(8) no
C19 Fe1 C26 C25 -55.8(3) no
C19 Fe1 C26 C27 -174.66(18) no
C26 Fe1 C19 C18 82.2(3) no
C26 Fe1 C19 C20 -38.8(3) no
C26 Fe1 C19 C23 -158.0(2) no
C19 Fe1 C28 C24 79.55(11) no
C19 Fe1 C28 C27 -161.25(8) no
C28 Fe1 C19 C18 -45.37(19) no
C28 Fe1 C19 C20 -166.45(10) no
C28 Fe1 C19 C23 74.44(13) no
C20 Fe1 C21 C20 0.00(8) no
C20 Fe1 C21 C22 119.05(13) no
C21 Fe1 C20 C19 -119.58(14) no
C21 Fe1 C20 C21 0.00(8) no
C20 Fe1 C22 C21 -37.81(8) no
C20 Fe1 C22 C23 82.12(9) no
C22 Fe1 C20 C19 -81.88(9) no
C22 Fe1 C20 C21 37.70(8) no
C20 Fe1 C23 C19 37.72(9) no
C20 Fe1 C23 C22 -80.96(10) no
C23 Fe1 C20 C19 -37.93(9) no
C23 Fe1 C20 C21 81.65(10) no
C20 Fe1 C24 C25 74.66(12) no
C20 Fe1 C24 C28 -165.86(7) no
C24 Fe1 C20 C19 79.09(11) no
C24 Fe1 C20 C21 -161.32(8) no
C20 Fe1 C25 C24 -125.83(9) no
C20 Fe1 C25 C26 114.89(9) no
C25 Fe1 C20 C19 120.50(10) no
C25 Fe1 C20 C21 -119.92(10) no
C20 Fe1 C26 C25 -84.07(12) no
C20 Fe1 C26 C27 157.03(9) no
C26 Fe1 C20 C19 163.85(10) no
C26 Fe1 C20 C21 -76.56(12) no
C20 Fe1 C27 C26 -51.1(3) no
C20 Fe1 C27 C28 -170.39(16) no
C27 Fe1 C20 C19 -160.05(16) no
C27 Fe1 C20 C21 -40.5(3) no
C21 Fe1 C22 C21 0.00(10) no
C21 Fe1 C22 C23 119.94(16) no
C22 Fe1 C21 C20 -119.05(14) no
C22 Fe1 C21 C22 0.00(10) no
C21 Fe1 C23 C19 81.50(10) no
C21 Fe1 C23 C22 -37.19(9) no
C23 Fe1 C21 C20 -81.67(9) no
C23 Fe1 C21 C22 37.39(9) no
C21 Fe1 C25 C24 -168.50(9) no
C21 Fe1 C25 C26 72.21(12) no
C25 Fe1 C21 C20 79.89(12) no
C25 Fe1 C21 C22 -161.05(10) no
C21 Fe1 C26 C25 -124.96(9) no
C21 Fe1 C26 C27 116.14(10) no
C26 Fe1 C21 C20 119.87(9) no
C26 Fe1 C21 C22 -121.08(9) no
C21 Fe1 C27 C26 -79.74(11) no
C21 Fe1 C27 C28 161.01(8) no
C27 Fe1 C21 C20 161.47(7) no
C27 Fe1 C21 C22 -79.48(10) no
C21 Fe1 C28 C24 -160.41(13) no
C21 Fe1 C28 C27 -41.2(2) no
C28 Fe1 C21 C20 -169.48(13) no
C28 Fe1 C21 C22 -50.4(2) no
C22 Fe1 C23 C19 118.69(14) no
C22 Fe1 C23 C22 0.00(9) no
C23 Fe1 C22 C21 -119.94(15) no
C23 Fe1 C22 C23 0.00(9) no
C22 Fe1 C24 C25 -157.30(19) no
C22 Fe1 C24 C28 -37.8(3) no
C24 Fe1 C22 C21 -175.4(2) no
C24 Fe1 C22 C23 -55.5(3) no
C22 Fe1 C25 C24 155.74(19) no
C22 Fe1 C25 C26 36.5(3) no
C25 Fe1 C22 C21 48.5(3) no
C25 Fe1 C22 C23 168.46(19) no
C22 Fe1 C26 C25 -165.50(7) no
C22 Fe1 C26 C27 75.61(11) no
C26 Fe1 C22 C21 75.46(11) no
C26 Fe1 C22 C23 -164.60(8) no
C22 Fe1 C27 C26 -121.03(9) no
C22 Fe1 C27 C28 119.71(9) no
C27 Fe1 C22 C21 116.26(9) no
C27 Fe1 C22 C23 -123.80(8) no
C22 Fe1 C28 C24 164.17(8) no
C22 Fe1 C28 C27 -76.64(11) no
C28 Fe1 C22 C21 157.11(9) no
C28 Fe1 C22 C23 -82.96(11) no
C23 Fe1 C24 C25 162.35(9) no
C23 Fe1 C24 C28 -78.16(12) no
C24 Fe1 C23 C19 -83.72(11) no
C24 Fe1 C23 C22 157.59(9) no
C23 Fe1 C25 C24 -46.3(3) no
C23 Fe1 C25 C26 -165.58(18) no
C25 Fe1 C23 C19 -49.3(3) no
C25 Fe1 C23 C22 -168.03(18) no
C23 Fe1 C26 C25 166.33(17) no
C23 Fe1 C26 C27 47.4(3) no
C26 Fe1 C23 C19 156.97(18) no
C26 Fe1 C23 C22 38.3(3) no
C23 Fe1 C27 C26 -161.23(9) no
C23 Fe1 C27 C28 79.51(13) no
C27 Fe1 C23 C19 -168.12(9) no
C27 Fe1 C23 C22 73.19(11) no
C23 Fe1 C28 C24 121.20(9) no
C23 Fe1 C28 C27 -119.61(10) no
C28 Fe1 C23 C19 -125.79(10) no
C28 Fe1 C23 C22 115.52(10) no
C24 Fe1 C25 C24 -0.00(11) no
C24 Fe1 C25 C26 -119.28(16) no
C25 Fe1 C24 C25 -0.00(11) no
C25 Fe1 C24 C28 119.48(17) no
C24 Fe1 C26 C25 37.50(8) no
C24 Fe1 C26 C27 -81.40(10) no
C26 Fe1 C24 C25 -37.78(9) no
C26 Fe1 C24 C28 81.70(10) no
C24 Fe1 C27 C26 81.58(10) no
C24 Fe1 C27 C28 -37.68(8) no
C27 Fe1 C24 C25 -81.79(10) no
C27 Fe1 C24 C28 37.69(8) no
C24 Fe1 C28 C24 -0.00(9) no
C24 Fe1 C28 C27 119.19(14) no
C28 Fe1 C24 C25 -119.48(16) no
C28 Fe1 C24 C28 -0.00(9) no
C25 Fe1 C26 C25 0.00(9) no
C25 Fe1 C26 C27 -118.90(15) no
C26 Fe1 C25 C24 119.28(14) no
C26 Fe1 C25 C26 0.00(8) no
C25 Fe1 C27 C26 37.92(10) no
C25 Fe1 C27 C28 -81.33(11) no
C27 Fe1 C25 C24 81.37(10) no
C27 Fe1 C25 C26 -37.92(8) no
C25 Fe1 C28 C24 -37.43(9) no
C25 Fe1 C28 C27 81.76(10) no
C28 Fe1 C25 C24 37.55(10) no
C28 Fe1 C25 C26 -81.73(10) no
C26 Fe1 C27 C26 0.00(11) no
C26 Fe1 C27 C28 -119.25(18) no
C27 Fe1 C26 C25 118.90(16) no
C27 Fe1 C26 C27 0.00(11) no
C26 Fe1 C28 C24 -81.43(10) no
C26 Fe1 C28 C27 37.76(10) no
C28 Fe1 C26 C25 81.29(11) no
C28 Fe1 C26 C27 -37.61(10) no
C27 Fe1 C28 C24 -119.19(14) no
C27 Fe1 C28 C27 -0.00(9) no
C28 Fe1 C27 C26 119.25(17) no
C28 Fe1 C27 C28 -0.00(10) no
C5 Fe2 C6 C5 -0.00(7) no
C5 Fe2 C6 C7 119.29(12) no
C6 Fe2 C5 C4 120.63(17) no
C6 Fe2 C5 C6 -0.00(7) no
C6 Fe2 C5 C9 -119.35(13) no
C5 Fe2 C7 C6 -37.06(8) no
C5 Fe2 C7 C8 81.21(9) no
C7 Fe2 C5 C4 157.93(17) no
C7 Fe2 C5 C6 37.30(8) no
C7 Fe2 C5 C9 -82.05(9) no
C5 Fe2 C8 C7 -80.57(9) no
C5 Fe2 C8 C9 37.34(9) no
C8 Fe2 C5 C4 -158.06(18) no
C8 Fe2 C5 C6 81.31(10) no
C8 Fe2 C5 C9 -38.04(9) no
C5 Fe2 C9 C5 0.00(9) no
C5 Fe2 C9 C8 -118.59(16) no
C9 Fe2 C5 C4 -120.0(3) no
C9 Fe2 C5 C6 119.35(15) no
C9 Fe2 C5 C9 0.00(10) no
C5 Fe2 C10 C11 120.02(9) no
C5 Fe2 C10 C14 -120.05(10) no
C10 Fe2 C5 C4 1.55(18) no
C10 Fe2 C5 C6 -119.08(10) no
C10 Fe2 C5 C9 121.57(10) no
C5 Fe2 C11 C10 -80.27(13) no
C5 Fe2 C11 C12 160.88(9) no
C11 Fe2 C5 C4 43.0(2) no
C11 Fe2 C5 C6 -77.61(12) no
C11 Fe2 C5 C9 163.04(10) no
C5 Fe2 C12 C11 -49.1(3) no
C5 Fe2 C12 C13 -167.19(19) no
C12 Fe2 C5 C4 78.9(3) no
C12 Fe2 C5 C6 -41.7(3) no
C12 Fe2 C5 C9 -161.0(2) no
C5 Fe2 C13 C12 166.75(17) no
C5 Fe2 C13 C14 49.0(3) no
C13 Fe2 C5 C4 -76.6(3) no
C13 Fe2 C5 C6 162.8(2) no
C13 Fe2 C5 C9 43.4(3) no
C5 Fe2 C14 C10 80.45(12) no
C5 Fe2 C14 C13 -161.54(7) no
C14 Fe2 C5 C4 -40.28(17) no
C14 Fe2 C5 C6 -160.91(8) no
C14 Fe2 C5 C9 79.74(11) no
C6 Fe2 C7 C6 -0.00(9) no
C6 Fe2 C7 C8 118.27(16) no
C7 Fe2 C6 C5 -119.29(14) no
C7 Fe2 C6 C7 0.00(10) no
C6 Fe2 C8 C7 -37.62(9) no
C6 Fe2 C8 C9 80.30(10) no
C8 Fe2 C6 C5 -81.06(10) no
C8 Fe2 C6 C7 38.23(9) no
C6 Fe2 C9 C5 37.08(9) no
C6 Fe2 C9 C8 -81.52(10) no
C9 Fe2 C6 C5 -37.14(8) no
C9 Fe2 C6 C7 82.15(9) no
C6 Fe2 C10 C11 77.84(12) no
C6 Fe2 C10 C14 -162.23(9) no
C10 Fe2 C6 C5 81.40(12) no
C10 Fe2 C6 C7 -159.30(10) no
C6 Fe2 C11 C10 -121.27(10) no
C6 Fe2 C11 C12 119.88(10) no
C11 Fe2 C6 C5 121.93(9) no
C11 Fe2 C6 C7 -118.78(10) no
C6 Fe2 C12 C11 -79.51(13) no
C6 Fe2 C12 C13 162.36(8) no
C12 Fe2 C6 C5 163.49(8) no
C12 Fe2 C6 C7 -77.22(10) no
C6 Fe2 C13 C12 -45.1(3) no
C6 Fe2 C13 C14 -162.89(16) no
C13 Fe2 C6 C5 -163.36(18) no
C13 Fe2 C6 C7 -44.1(3) no
C6 Fe2 C14 C10 44.9(3) no
C6 Fe2 C14 C13 162.92(19) no
C14 Fe2 C6 C5 48.7(3) no
C14 Fe2 C6 C7 168.0(2) no
C7 Fe2 C8 C7 0.00(9) no
C7 Fe2 C8 C9 117.91(14) no
C8 Fe2 C7 C6 -118.27(16) no
C8 Fe2 C7 C8 0.00(9) no
C7 Fe2 C9 C5 80.31(10) no
C7 Fe2 C9 C8 -38.28(8) no
C9 Fe2 C7 C6 -80.08(10) no
C9 Fe2 C7 C8 38.20(8) no
C7 Fe2 C10 C11 40.8(3) no
C7 Fe2 C10 C14 160.76(19) no
C10 Fe2 C7 C6 51.2(3) no
C10 Fe2 C7 C8 169.5(2) no
C7 Fe2 C11 C10 -163.03(8) no
C7 Fe2 C11 C12 78.12(12) no
C11 Fe2 C7 C6 80.46(12) no
C11 Fe2 C7 C8 -161.26(9) no
C7 Fe2 C12 C11 -120.33(10) no
C7 Fe2 C12 C13 121.54(10) no
C12 Fe2 C7 C6 121.41(9) no
C12 Fe2 C7 C8 -120.32(9) no
C7 Fe2 C13 C12 -77.35(12) no
C7 Fe2 C13 C14 164.85(9) no
C13 Fe2 C7 C6 162.65(10) no
C13 Fe2 C7 C8 -79.07(13) no
C8 Fe2 C9 C5 118.59(17) no
C8 Fe2 C9 C8 0.00(10) no
C9 Fe2 C8 C7 -117.91(15) no
C9 Fe2 C8 C9 0.00(10) no
C8 Fe2 C11 C10 162.89(19) no
C8 Fe2 C11 C12 44.0(3) no
C11 Fe2 C8 C7 46.7(3) no
C11 Fe2 C8 C9 164.57(19) no
C8 Fe2 C12 C11 -162.09(10) no
C8 Fe2 C12 C13 79.78(13) no
C12 Fe2 C8 C7 78.57(12) no
C12 Fe2 C8 C9 -163.51(9) no
C8 Fe2 C13 C12 -119.45(10) no
C8 Fe2 C13 C14 122.75(10) no
C13 Fe2 C8 C7 120.49(11) no
C13 Fe2 C8 C9 -121.59(11) no
C8 Fe2 C14 C10 164.99(9) no
C8 Fe2 C14 C13 -77.01(13) no
C14 Fe2 C8 C7 161.99(10) no
C14 Fe2 C8 C9 -80.10(12) no
C9 Fe2 C10 C11 161.96(8) no
C9 Fe2 C10 C14 -78.11(12) no
C10 Fe2 C9 C5 -79.35(13) no
C10 Fe2 C9 C8 162.06(9) no
C9 Fe2 C12 C11 166.7(3) no
C9 Fe2 C12 C13 48.5(4) no
C12 Fe2 C9 C5 160.9(3) no
C12 Fe2 C9 C8 42.3(4) no
C9 Fe2 C13 C12 -161.27(9) no
C9 Fe2 C13 C14 80.93(12) no
C13 Fe2 C9 C5 -163.33(10) no
C13 Fe2 C9 C8 78.08(13) no
C9 Fe2 C14 C10 122.28(10) no
C9 Fe2 C14 C13 -119.71(9) no
C14 Fe2 C9 C5 -120.61(10) no
C14 Fe2 C9 C8 120.80(10) no
C10 Fe2 C11 C10 -0.00(10) no
C10 Fe2 C11 C12 -118.85(17) no
C11 Fe2 C10 C11 -0.00(10) no
C11 Fe2 C10 C14 119.92(17) no
C10 Fe2 C12 C11 36.99(10) no
C10 Fe2 C12 C13 -81.14(11) no
C12 Fe2 C10 C11 -37.65(9) no
C12 Fe2 C10 C14 82.28(11) no
C10 Fe2 C13 C12 80.29(11) no
C10 Fe2 C13 C14 -37.51(10) no
C13 Fe2 C10 C11 -81.56(12) no
C13 Fe2 C10 C14 38.37(11) no
C10 Fe2 C14 C10 0.00(12) no
C10 Fe2 C14 C13 118.00(19) no
C14 Fe2 C10 C11 -119.92(18) no
C14 Fe2 C10 C14 0.00(12) no
C11 Fe2 C12 C11 0.00(11) no
C11 Fe2 C12 C13 -118.13(19) no
C12 Fe2 C11 C10 118.85(18) no
C12 Fe2 C11 C12 0.00(12) no
C11 Fe2 C13 C12 37.74(10) no
C11 Fe2 C13 C14 -80.06(11) no
C13 Fe2 C11 C10 80.71(12) no
C13 Fe2 C11 C12 -38.14(11) no
C11 Fe2 C14 C10 -36.51(10) no
C11 Fe2 C14 C13 81.50(11) no
C14 Fe2 C11 C10 36.78(10) no
C14 Fe2 C11 C12 -82.06(11) no
C12 Fe2 C13 C12 0.00(10) no
C12 Fe2 C13 C14 -117.80(15) no
C13 Fe2 C12 C11 118.13(18) no
C13 Fe2 C12 C13 0.00(10) no
C12 Fe2 C14 C10 -79.82(11) no
C12 Fe2 C14 C13 38.19(9) no
C14 Fe2 C12 C11 79.87(11) no
C14 Fe2 C12 C13 -38.26(9) no
C13 Fe2 C14 C10 -118.00(18) no
C13 Fe2 C14 C13 0.00(10) no
C14 Fe2 C13 C12 117.80(15) no
C14 Fe2 C13 C14 0.00(10) no
C1 O1 C2 C3 -13.2(3) no
C1 O1 C2 C16 165.43(13) no
C15 O2 C16 C2 -160.38(14) no
C15 O2 C16 C17 19.7(3) no
O1 C2 C3 C4 177.55(14) no
O1 C2 C16 O2 -2.1(3) no
O1 C2 C16 C17 177.82(14) no
C3 C2 C16 O2 176.63(15) no
C3 C2 C16 C17 -3.5(3) no
C16 C2 C3 C4 -1.0(3) no
C2 C3 C4 C5 -170.09(14) no
C2 C3 C4 C18 4.8(3) no
C3 C4 C5 Fe2 50.9(3) no
C3 C4 C5 C6 138.01(17) no
C3 C4 C5 C9 -34.8(3) no
C3 C4 C18 C17 -4.1(3) no
C3 C4 C18 C19 179.38(14) no
C5 C4 C18 C17 170.61(14) no
C5 C4 C18 C19 -5.9(3) no
C18 C4 C5 Fe2 -123.91(16) no
C18 C4 C5 C6 -36.8(3) no
C18 C4 C5 C9 150.36(16) no
Fe2 C5 C6 Fe2 0.0 no
Fe2 C5 C6 C7 -59.18(10) no
Fe2 C5 C9 Fe2 -0.0 no
Fe2 C5 C9 C8 59.94(10) no
C4 C5 C6 Fe2 -116.56(17) no
C4 C5 C6 C7 -175.73(14) no
C4 C5 C9 Fe2 115.95(17) no
C4 C5 C9 C8 175.89(14) no
C6 C5 C9 Fe2 -58.06(12) no
C6 C5 C9 C8 1.88(18) no
C9 C5 C6 Fe2 57.45(12) no
C9 C5 C6 C7 -1.73(18) no
Fe2 C6 C7 Fe2 0.0 no
Fe2 C6 C7 C8 -60.12(11) no
C5 C6 C7 Fe2 61.05(13) no
C5 C6 C7 C8 0.93(19) no
Fe2 C7 C8 Fe2 0.0 no
Fe2 C7 C8 C9 -61.24(10) no
C6 C7 C8 Fe2 61.49(13) no
C6 C7 C8 C9 0.25(19) no
Fe2 C8 C9 Fe2 0.0 no
Fe2 C8 C9 C5 -62.28(10) no
C7 C8 C9 Fe2 60.94(13) no
C7 C8 C9 C5 -1.34(19) no
Fe2 C10 C11 Fe2 0.0 no
Fe2 C10 C11 C12 59.13(11) no
Fe2 C10 C14 Fe2 0.0 no
Fe2 C10 C14 C13 -60.00(12) no
C11 C10 C14 Fe2 59.62(15) no
C11 C10 C14 C13 -0.4(3) no
C14 C10 C11 Fe2 -58.83(15) no
C14 C10 C11 C12 0.3(3) no
Fe2 C11 C12 Fe2 0.000(11) no
Fe2 C11 C12 C13 60.13(11) no
C10 C11 C12 Fe2 -60.23(15) no
C10 C11 C12 C13 -0.1(2) no
Fe2 C12 C13 Fe2 -0.0 no
Fe2 C12 C13 C14 61.39(12) no
C11 C12 C13 Fe2 -61.52(14) no
C11 C12 C13 C14 -0.1(2) no
Fe2 C13 C14 Fe2 0.0 no
Fe2 C13 C14 C10 61.61(12) no
C12 C13 C14 Fe2 -61.29(15) no
C12 C13 C14 C10 0.3(3) no
O2 C16 C17 C18 -175.93(15) no
C2 C16 C17 C18 4.2(3) no
C16 C17 C18 C4 -0.3(3) no
C16 C17 C18 C19 176.18(15) no
C4 C18 C19 Fe1 -145.72(15) no
C4 C18 C19 C20 -50.1(3) no
C4 C18 C19 C23 119.88(18) no
C17 C18 C19 Fe1 37.8(3) no
C17 C18 C19 C20 133.49(17) no
C17 C18 C19 C23 -56.6(3) no
Fe1 C19 C20 Fe1 0.000(11) no
Fe1 C19 C20 C21 -59.36(11) no
Fe1 C19 C23 Fe1 0.0 no
Fe1 C19 C23 C22 59.71(11) no
C18 C19 C20 Fe1 -129.97(19) no
C18 C19 C20 C21 170.67(16) no
C18 C19 C23 Fe1 129.68(19) no
C18 C19 C23 C22 -170.61(16) no
C20 C19 C23 Fe1 -58.78(13) no
C20 C19 C23 C22 0.9(2) no
C23 C19 C20 Fe1 58.56(13) no
C23 C19 C20 C21 -0.8(2) no
Fe1 C20 C21 Fe1 0.0 no
Fe1 C20 C21 C22 -59.21(11) no
C19 C20 C21 Fe1 59.58(13) no
C19 C20 C21 C22 0.4(2) no
Fe1 C21 C22 Fe1 -0.0 no
Fe1 C21 C22 C23 -59.13(12) no
C20 C21 C22 Fe1 59.34(14) no
C20 C21 C22 C23 0.2(2) no
Fe1 C22 C23 Fe1 0.0 no
Fe1 C22 C23 C19 -60.09(11) no
C21 C22 C23 Fe1 59.37(14) no
C21 C22 C23 C19 -0.7(2) no
Fe1 C24 C25 Fe1 -0.0 no
Fe1 C24 C25 C26 59.24(12) no
Fe1 C24 C28 Fe1 -0.0 no
Fe1 C24 C28 C27 -59.23(11) no
C25 C24 C28 Fe1 59.22(14) no
C25 C24 C28 C27 -0.0(2) no
C28 C24 C25 Fe1 -59.24(15) no
C28 C24 C25 C26 -0.0(2) no
Fe1 C25 C26 Fe1 0.0 no
Fe1 C25 C26 C27 59.51(11) no
C24 C25 C26 Fe1 -59.50(14) no
C24 C25 C26 C27 0.0(2) no
Fe1 C26 C27 Fe1 0.000(11) no
Fe1 C26 C27 C28 59.58(11) no
C25 C26 C27 Fe1 -59.59(14) no
C25 C26 C27 C28 -0.0(2) no
Fe1 C27 C28 Fe1 0.0 no
Fe1 C27 C28 C24 59.40(11) no
C26 C27 C28 Fe1 -59.38(14) no
C26 C27 C28 C24 0.0(2) no
